data_7022594
loop_
_publ_author_name
'Prakash, Om'
'Sharma, Kamal Nayan'
'Joshi, Hemant'
'Gupta, Pancham Lal'
'Singh, Ajai K.'

_publ_section_title
;
 Half sandwich complexes of chalcogenated pyridine based bi-(N, S/Se) and
 terdentate (N, S/Se, N) ligands with (\h6-benzene)ruthenium(II):
 synthesis, structure and catalysis of transfer hydrogenation of ketones
 and oxidation of alcohols.
;
_journal_issue 24
_journal_name_full 'Dalton transactions (Cambridge, England : 2003)'
_journal_page_first 8736
_journal_page_last 8747
_journal_paper_doi 10.1039/c3dt00126a
_journal_volume 42
_journal_year 2013
_chemical_formula_moiety 'C18 H17 Cl N Ru Se, F6 P'
_chemical_formula_sum 'C18 H17 Cl F6 N P Ru Se'
_chemical_formula_weight 607.78
_chemical_name_systematic
;
?
;
_space_group_IT_number 14
_symmetry_cell_setting monoclinic
_symmetry_space_group_name_Hall '-P 2ybc'
_symmetry_space_group_name_H-M 'P 1 21/c 1'
_atom_sites_solution_hydrogens geom
_atom_sites_solution_primary direct
_atom_sites_solution_secondary difmap
_audit_creation_method SHELXL-97
_cell_angle_alpha 90.00
_cell_angle_beta 101.647(2)
_cell_angle_gamma 90.00
_cell_formula_units_Z 4
_cell_length_a 11.3841(10)
_cell_length_b 13.2838(12)
_cell_length_c 13.5948(13)
_cell_measurement_reflns_used 7568
_cell_measurement_temperature 298(2)
_cell_measurement_theta_max 28.21
_cell_measurement_theta_min 2.38
_cell_volume 2013.5(3)
_computing_cell_refinement 'Bruker SMART'
_computing_data_collection 'Bruker SMART'
_computing_data_reduction 'Bruker SAINT'
_computing_molecular_graphics 'Bruker SHELXTL'
_computing_publication_material 'Bruker SHELXTL'
_computing_structure_refinement 'SHELXL-97 (Sheldrick, 1997)'
_computing_structure_solution 'SHELXS-97 (Sheldrick, 1990)'
_diffrn_ambient_temperature 298(2)
_diffrn_measured_fraction_theta_full 0.999
_diffrn_measured_fraction_theta_max 0.999
_diffrn_measurement_device_type 'CCD area detector'
_diffrn_measurement_method 'phi and omega scans'
_diffrn_radiation_monochromator graphite
_diffrn_radiation_source 'fine-focus sealed tube'
_diffrn_radiation_type MoK\a
_diffrn_radiation_wavelength 0.71073
_diffrn_reflns_av_R_equivalents 0.0390
_diffrn_reflns_av_sigmaI/netI 0.0301
_diffrn_reflns_limit_h_max 13
_diffrn_reflns_limit_h_min -13
_diffrn_reflns_limit_k_max 15
_diffrn_reflns_limit_k_min -15
_diffrn_reflns_limit_l_max 16
_diffrn_reflns_limit_l_min -16
_diffrn_reflns_number 18587
_diffrn_reflns_theta_full 25.00
_diffrn_reflns_theta_max 25.00
_diffrn_reflns_theta_min 1.83
_exptl_absorpt_coefficient_mu 2.858
_exptl_absorpt_correction_T_max 0.601
_exptl_absorpt_correction_T_min 0.426
_exptl_absorpt_correction_type multi-scan
_exptl_absorpt_process_details '(SADABS; Sheldrick, 1996)'
_exptl_crystal_colour yellow
_exptl_crystal_density_diffrn 2.005
_exptl_crystal_density_meas 2.005
_exptl_crystal_density_method 'not measured'
_exptl_crystal_description block
_exptl_crystal_F_000 1184.0
_exptl_crystal_size_max 0.46
_exptl_crystal_size_mid 0.25
_exptl_crystal_size_min 0.18
_refine_diff_density_max 0.703
_refine_diff_density_min -0.697
_refine_diff_density_rms 0.104
_refine_ls_extinction_method none
_refine_ls_goodness_of_fit_ref 1.249
_refine_ls_hydrogen_treatment constr
_refine_ls_matrix_type full
_refine_ls_number_parameters 262
_refine_ls_number_reflns 3554
_refine_ls_number_restraints 0
_refine_ls_restrained_S_all 1.249
_refine_ls_R_factor_all 0.0512
_refine_ls_R_factor_gt 0.0495
_refine_ls_shift/su_max 0.000
_refine_ls_shift/su_mean 0.000
_refine_ls_structure_factor_coef Fsqd
_refine_ls_weighting_details 'calc w=1/[\s^2^(Fo^2^)+(0.0177P)^2^+9.2542P] where P=(Fo^2^+2Fc^2^)/3'
_refine_ls_weighting_scheme calc
_refine_ls_wR_factor_gt 0.0971
_refine_ls_wR_factor_ref 0.0979
_reflns_number_gt 3462
_reflns_number_total 3554
_reflns_threshold_expression >2sigma(I)
_cod_data_source_file c3dt00126a.txt
_cod_data_source_block om6m
_cod_depositor_comments
;
The following automatic conversions were performed:

'_symmetry_cell_setting' value 'Monoclinic' changed to 'monoclinic'
according to /home/saulius/struct/CIF-dictionaries/cif_core.dic
dictionary named 'cif_core.dic' version 2.4.2 from 2011-04-26.

Automatic conversion script
Id: cif_fix_values 1891 2012-01-12 08:04:46Z andrius 
;
_cod_original_sg_symbol_H-M 'P 21/c'
_cod_database_code 7022594

loop_
_symmetry_equiv_pos_as_xyz
'x, y, z'
'-x, y+1/2, -z+1/2'
'-x, -y, -z'
'x, -y-1/2, z-1/2'

loop_
_atom_site_label
_atom_site_type_symbol
_atom_site_fract_x
_atom_site_fract_y
_atom_site_fract_z
_atom_site_U_iso_or_equiv
_atom_site_adp_type
_atom_site_occupancy
_atom_site_symmetry_multiplicity
_atom_site_calc_flag
_atom_site_refinement_flags
C1 C 0.9472(5) 0.6546(4) 0.1275(4) 0.0317(13) Uani 1 1 d .
C2 C 0.9467(6) 0.7179(5) 0.0465(5) 0.0443(16) Uani 1 1 d .
H2 H 0.8922 0.7707 0.0331 0.053 Uiso 1 1 calc R
C3 C 1.0287(7) 0.7010(6) -0.0142(5) 0.056(2) Uani 1 1 d .
H3 H 1.0300 0.7434 -0.0685 0.068 Uiso 1 1 calc R
C4 C 1.1085(6) 0.6220(6) 0.0051(5) 0.0506(18) Uani 1 1 d .
H4 H 1.1633 0.6111 -0.0361 0.061 Uiso 1 1 calc R
C5 C 1.1070(6) 0.5597(5) 0.0849(5) 0.0464(17) Uani 1 1 d .
H5 H 1.1608 0.5063 0.0973 0.056 Uiso 1 1 calc R
C6 C 1.0267(5) 0.5749(5) 0.1474(5) 0.0388(14) Uani 1 1 d .
H6 H 1.0261 0.5324 0.2017 0.047 Uiso 1 1 calc R
C7 C 0.8729(6) 0.5825(5) 0.3146(4) 0.0382(14) Uani 1 1 d .
H7A H 0.9583 0.5707 0.3359 0.046 Uiso 1 1 calc R
H7B H 0.8413 0.5999 0.3735 0.046 Uiso 1 1 calc R
C8 C 0.8137(5) 0.4894(4) 0.2688(4) 0.0300(12) Uani 1 1 d .
C9 C 0.8619(6) 0.3961(5) 0.2940(5) 0.0430(16) Uani 1 1 d .
H9 H 0.9348 0.3902 0.3392 0.052 Uiso 1 1 calc R
C10 C 0.8025(6) 0.3116(5) 0.2526(5) 0.0475(17) Uani 1 1 d .
H10 H 0.8346 0.2480 0.2692 0.057 Uiso 1 1 calc R
C11 C 0.6953(6) 0.3219(5) 0.1865(5) 0.0419(15) Uani 1 1 d .
H11 H 0.6534 0.2655 0.1578 0.050 Uiso 1 1 calc R
C12 C 0.6506(5) 0.4167(4) 0.1634(4) 0.0332(13) Uani 1 1 d .
H12 H 0.5777 0.4236 0.1184 0.040 Uiso 1 1 calc R
C13 C 0.5898(7) 0.7218(7) 0.2939(6) 0.059(2) Uani 1 1 d .
H13 H 0.6531 0.7336 0.3532 0.070 Uiso 1 1 calc R
C14 C 0.5763(8) 0.7885(6) 0.2138(9) 0.070(3) Uani 1 1 d .
H14 H 0.6307 0.8462 0.2176 0.084 Uiso 1 1 calc R
C15 C 0.5030(9) 0.7647(8) 0.1235(8) 0.076(3) Uani 1 1 d .
H15 H 0.5042 0.8056 0.0636 0.092 Uiso 1 1 calc R
C16 C 0.4412(6) 0.6704(8) 0.1150(6) 0.070(3) Uani 1 1 d .
H16 H 0.4006 0.6464 0.0486 0.084 Uiso 1 1 calc R
C17 C 0.4555(6) 0.6067(6) 0.1952(7) 0.055(2) Uani 1 1 d .
H17 H 0.4252 0.5376 0.1856 0.066 Uiso 1 1 calc R
C18 C 0.5309(6) 0.6327(6) 0.2839(6) 0.054(2) Uani 1 1 d .
H18 H 0.5529 0.5815 0.3363 0.065 Uiso 1 1 calc R
Cl1 Cl 0.65622(13) 0.60299(12) -0.00098(11) 0.0380(4) Uani 1 1 d .
F1 F 0.7056(6) 0.5934(5) 0.5140(5) 0.111(2) Uani 1 1 d .
F2 F 0.7957(7) 0.5470(6) 0.6641(5) 0.146(3) Uani 1 1 d .
F3 F 0.6233(6) 0.4790(8) 0.5929(6) 0.173(4) Uani 1 1 d .
F4 F 0.7951(7) 0.3899(4) 0.6195(6) 0.132(3) Uani 1 1 d .
F5 F 0.6985(6) 0.4386(6) 0.4623(5) 0.139(3) Uani 1 1 d .
F6 F 0.8698(5) 0.5010(6) 0.5338(5) 0.115(2) Uani 1 1 d .
N1 N 0.7081(4) 0.4999(3) 0.2033(3) 0.0271(10) Uani 1 1 d .
P1 P 0.74513(17) 0.48873(15) 0.56522(14) 0.0482(5) Uani 1 1 d .
Ru1 Ru 0.63278(4) 0.64272(3) 0.16586(3) 0.02718(14) Uani 1 1 d .
Se1 Se 0.84619(5) 0.69445(4) 0.21929(4) 0.03207(16) Uani 1 1 d .

loop_
_atom_site_aniso_label
_atom_site_aniso_U_11
_atom_site_aniso_U_22
_atom_site_aniso_U_33
_atom_site_aniso_U_23
_atom_site_aniso_U_13
_atom_site_aniso_U_12
C1 0.024(3) 0.035(3) 0.035(3) -0.006(3) 0.003(2) -0.007(2)
C2 0.041(4) 0.049(4) 0.042(4) 0.008(3) 0.008(3) 0.005(3)
C3 0.050(4) 0.078(6) 0.043(4) 0.009(4) 0.014(3) -0.008(4)
C4 0.039(4) 0.066(5) 0.051(4) -0.005(4) 0.018(3) -0.002(4)
C5 0.034(3) 0.047(4) 0.058(4) -0.009(3) 0.006(3) 0.002(3)
C6 0.034(3) 0.038(4) 0.046(4) 0.001(3) 0.012(3) 0.000(3)
C7 0.038(3) 0.044(4) 0.031(3) 0.002(3) 0.003(3) -0.003(3)
C8 0.033(3) 0.030(3) 0.029(3) 0.006(2) 0.011(2) 0.001(2)
C9 0.038(4) 0.044(4) 0.044(4) 0.007(3) 0.001(3) 0.004(3)
C10 0.051(4) 0.037(4) 0.058(4) 0.015(3) 0.019(4) 0.011(3)
C11 0.044(4) 0.031(3) 0.055(4) -0.001(3) 0.019(3) -0.007(3)
C12 0.028(3) 0.034(3) 0.039(3) 0.000(3) 0.010(3) -0.002(3)
C13 0.043(4) 0.080(6) 0.053(5) -0.031(4) 0.011(4) 0.013(4)
C14 0.063(5) 0.033(4) 0.128(9) -0.017(5) 0.051(6) 0.004(4)
C15 0.074(6) 0.090(7) 0.081(6) 0.046(6) 0.052(5) 0.057(6)
C16 0.029(4) 0.123(8) 0.055(5) -0.023(5) 0.001(3) 0.041(5)
C17 0.031(4) 0.052(4) 0.089(6) -0.012(4) 0.028(4) -0.001(3)
C18 0.047(4) 0.072(5) 0.052(4) 0.012(4) 0.031(4) 0.018(4)
Cl1 0.0365(8) 0.0491(9) 0.0282(7) -0.0006(6) 0.0058(6) 0.0028(7)
F1 0.115(5) 0.097(4) 0.114(5) 0.044(4) 0.003(4) 0.036(4)
F2 0.199(8) 0.134(6) 0.076(4) -0.037(4) -0.040(4) 0.063(6)
F3 0.089(5) 0.281(11) 0.171(7) 0.063(7) 0.081(5) -0.017(6)
F4 0.177(7) 0.065(4) 0.159(6) 0.047(4) 0.047(5) 0.020(4)
F5 0.125(6) 0.178(7) 0.104(5) -0.075(5) 0.004(4) -0.021(5)
F6 0.054(3) 0.166(6) 0.124(5) 0.046(5) 0.018(3) 0.006(4)
N1 0.026(2) 0.028(2) 0.029(2) 0.000(2) 0.007(2) 0.000(2)
P1 0.0498(11) 0.0512(11) 0.0448(10) 0.0047(9) 0.0121(8) -0.0025(9)
Ru1 0.0245(2) 0.0293(3) 0.0286(2) 0.00021(19) 0.00747(18) 0.00304(19)
Se1 0.0299(3) 0.0315(3) 0.0350(3) -0.0047(3) 0.0070(2) -0.0032(2)

loop_
_atom_type_symbol
_atom_type_description
_atom_type_scat_dispersion_real
_atom_type_scat_dispersion_imag
_atom_type_scat_source
C C 0.0033 0.0016 'International Tables Vol C Tables 4.2.6.8 and 6.1.1.4'
H H 0.0000 0.0000 'International Tables Vol C Tables 4.2.6.8 and 6.1.1.4'
N N 0.0061 0.0033 'International Tables Vol C Tables 4.2.6.8 and 6.1.1.4'
F F 0.0171 0.0103 'International Tables Vol C Tables 4.2.6.8 and 6.1.1.4'
P P 0.1023 0.0942 'International Tables Vol C Tables 4.2.6.8 and 6.1.1.4'
Cl Cl 0.1484 0.1585 'International Tables Vol C Tables 4.2.6.8 and 6.1.1.4'
Se Se -0.0929 2.2259 'International Tables Vol C Tables 4.2.6.8 and 6.1.1.4'
Ru Ru -1.2594 0.8363 'International Tables Vol C Tables 4.2.6.8 and 6.1.1.4'

loop_
_geom_angle_atom_site_label_1
_geom_angle_atom_site_label_2
_geom_angle_atom_site_label_3
_geom_angle
C6 C1 C2 121.1(6)
C6 C1 Se1 122.3(5)
C2 C1 Se1 116.1(5)
C3 C2 C1 118.8(6)
C3 C2 H2 120.6
C1 C2 H2 120.6
C4 C3 C2 120.5(7)
C4 C3 H3 119.7
C2 C3 H3 119.7
C5 C4 C3 119.9(7)
C5 C4 H4 120.0
C3 C4 H4 120.0
C4 C5 C6 121.0(7)
C4 C5 H5 119.5
C6 C5 H5 119.5
C5 C6 C1 118.6(6)
C5 C6 H6 120.7
C1 C6 H6 120.7
C8 C7 Se1 111.0(4)
C8 C7 H7A 109.4
Se1 C7 H7A 109.4
C8 C7 H7B 109.4
Se1 C7 H7B 109.4
H7A C7 H7B 108.0
N1 C8 C9 121.1(6)
N1 C8 C7 117.3(5)
C9 C8 C7 121.6(5)
C8 C9 C10 119.8(6)
C8 C9 H9 120.1
C10 C9 H9 120.1
C11 C10 C9 119.2(6)
C11 C10 H10 120.4
C9 C10 H10 120.4
C10 C11 C12 118.9(6)
C10 C11 H11 120.6
C12 C11 H11 120.6
N1 C12 C11 122.4(6)
N1 C12 H12 118.8
C11 C12 H12 118.8
C18 C13 C14 120.4(8)
C18 C13 Ru1 71.6(4)
C14 C13 Ru1 71.8(4)
C18 C13 H13 119.3
C14 C13 H13 119.3
Ru1 C13 H13 119.3
C15 C14 C13 120.3(8)
C15 C14 Ru1 72.0(5)
C13 C14 Ru1 71.0(4)
C15 C14 H14 119.3
C13 C14 H14 119.3
Ru1 C14 H14 119.3
C14 C15 C16 118.2(8)
C14 C15 Ru1 71.3(4)
C16 C15 Ru1 70.6(4)
C14 C15 H15 120.5
C16 C15 H15 120.5
Ru1 C15 H15 120.5
C17 C16 C15 120.1(8)
C17 C16 Ru1 72.0(4)
C15 C16 Ru1 71.2(4)
C17 C16 H16 119.5
C15 C16 H16 119.5
Ru1 C16 H16 119.5
C16 C17 C18 119.8(8)
C16 C17 Ru1 71.6(4)
C18 C17 Ru1 70.7(4)
C16 C17 H17 119.5
C18 C17 H17 119.5
Ru1 C17 H17 119.5
C13 C18 C17 121.1(8)
C13 C18 Ru1 72.1(4)
C17 C18 Ru1 72.5(4)
C13 C18 H18 119.0
C17 C18 H18 119.0
Ru1 C18 H18 119.0
C12 N1 C8 118.5(5)
C12 N1 Ru1 120.2(4)
C8 N1 Ru1 121.2(4)
F3 P1 F5 91.4(5)
F3 P1 F4 94.3(5)
F5 P1 F4 95.2(4)
F3 P1 F2 91.4(5)
F5 P1 F2 175.1(5)
F4 P1 F2 88.5(4)
F3 P1 F6 178.3(4)
F5 P1 F6 87.8(4)
F4 P1 F6 87.3(4)
F2 P1 F6 89.2(4)
F3 P1 F1 89.5(4)
F5 P1 F1 88.0(4)
F4 P1 F1 174.9(4)
F2 P1 F1 88.0(4)
F6 P1 F1 88.9(4)
N1 Ru1 C18 91.1(2)
N1 Ru1 C13 112.9(3)
C18 Ru1 C13 36.4(3)
N1 Ru1 C14 149.3(3)
C18 Ru1 C14 66.4(3)
C13 Ru1 C14 37.2(3)
N1 Ru1 C16 124.2(3)
C18 Ru1 C16 66.1(3)
C13 Ru1 C16 78.5(3)
C14 Ru1 C16 67.0(3)
N1 Ru1 C17 96.0(2)
C18 Ru1 C17 36.8(3)
C13 Ru1 C17 66.1(3)
C14 Ru1 C17 78.5(3)
C16 Ru1 C17 36.4(3)
N1 Ru1 C15 162.2(3)
C18 Ru1 C15 78.9(3)
C13 Ru1 C15 66.7(3)
C14 Ru1 C15 36.7(4)
C16 Ru1 C15 38.2(4)
C17 Ru1 C15 67.2(3)
N1 Ru1 Cl1 84.97(13)
C18 Ru1 Cl1 150.1(2)
C13 Ru1 Cl1 162.1(3)
C14 Ru1 Cl1 125.1(3)
C16 Ru1 Cl1 91.8(2)
C17 Ru1 Cl1 114.0(2)
C15 Ru1 Cl1 96.4(3)
N1 Ru1 Se1 81.49(12)
C18 Ru1 Se1 116.0(2)
C13 Ru1 Se1 89.8(2)
C14 Ru1 Se1 89.8(2)
C16 Ru1 Se1 154.3(3)
C17 Ru1 Se1 152.8(2)
C15 Ru1 Se1 116.1(3)
Cl1 Ru1 Se1 92.78(4)
C1 Se1 C7 100.7(3)
C1 Se1 Ru1 114.13(16)
C7 Se1 Ru1 89.73(18)

loop_
_geom_bond_atom_site_label_1
_geom_bond_atom_site_label_2
_geom_bond_distance
C1 C6 1.384(8)
C1 C2 1.385(8)
C1 Se1 1.933(6)
C2 C3 1.383(9)
C2 H2 0.9300
C3 C4 1.379(10)
C3 H3 0.9300
C4 C5 1.367(10)
C4 H4 0.9300
C5 C6 1.384(9)
C5 H5 0.9300
C6 H6 0.9300
C7 C8 1.484(8)
C7 Se1 1.955(6)
C7 H7A 0.9700
C7 H7B 0.9700
C8 N1 1.352(7)
C8 C9 1.370(8)
C9 C10 1.372(9)
C9 H9 0.9300
C10 C11 1.368(9)
C10 H10 0.9300
C11 C12 1.371(8)
C11 H11 0.9300
C12 N1 1.342(7)
C12 H12 0.9300
C13 C18 1.353(11)
C13 C14 1.388(12)
C13 Ru1 2.171(7)
C13 H13 0.9800
C14 C15 1.375(13)
C14 Ru1 2.181(7)
C14 H14 0.9800
C15 C16 1.431(13)
C15 Ru1 2.190(7)
C15 H15 0.9800
C16 C17 1.364(12)
C16 Ru1 2.182(7)
C16 H16 0.9800
C17 C18 1.376(11)
C17 Ru1 2.188(6)
C17 H17 0.9800
C18 Ru1 2.165(6)
C18 H18 0.9800
Cl1 Ru1 2.3955(15)
F1 P1 1.579(6)
F2 P1 1.558(6)
F3 P1 1.514(6)
F4 P1 1.556(6)
F5 P1 1.544(6)
F6 P1 1.572(6)
N1 Ru1 2.101(5)
Ru1 Se1 2.4879(7)

loop_
_geom_torsion_atom_site_label_1
_geom_torsion_atom_site_label_2
_geom_torsion_atom_site_label_3
_geom_torsion_atom_site_label_4
_geom_torsion
C6 C1 C2 C3 -0.9(10)
Se1 C1 C2 C3 171.4(5)
C1 C2 C3 C4 0.7(11)
C2 C3 C4 C5 -0.1(11)
C3 C4 C5 C6 -0.3(11)
C4 C5 C6 C1 0.1(10)
C2 C1 C6 C5 0.5(9)
Se1 C1 C6 C5 -171.4(5)
Se1 C7 C8 N1 -35.1(6)
Se1 C7 C8 C9 146.9(5)
N1 C8 C9 C10 -0.1(9)
C7 C8 C9 C10 177.8(6)
C8 C9 C10 C11 -0.1(10)
C9 C10 C11 C12 0.2(10)
C10 C11 C12 N1 -0.1(9)
C18 C13 C14 C15 0.0(11)
Ru1 C13 C14 C15 54.6(7)
C18 C13 C14 Ru1 -54.6(6)
C13 C14 C15 C16 0.4(11)
Ru1 C14 C15 C16 54.6(6)
C13 C14 C15 Ru1 -54.1(6)
C14 C15 C16 C17 0.1(10)
Ru1 C15 C16 C17 55.0(6)
C14 C15 C16 Ru1 -54.9(6)
C15 C16 C17 C18 -1.0(10)
Ru1 C16 C17 C18 53.6(6)
C15 C16 C17 Ru1 -54.6(6)
C14 C13 C18 C17 -0.9(10)
Ru1 C13 C18 C17 -55.6(6)
C14 C13 C18 Ru1 54.7(6)
C16 C17 C18 C13 1.4(10)
Ru1 C17 C18 C13 55.4(6)
C16 C17 C18 Ru1 -54.0(6)
C11 C12 N1 C8 -0.2(8)
C11 C12 N1 Ru1 -179.1(5)
C9 C8 N1 C12 0.2(8)
C7 C8 N1 C12 -177.7(5)
C9 C8 N1 Ru1 179.2(4)
C7 C8 N1 Ru1 1.2(7)
C12 N1 Ru1 C18 86.6(5)
C8 N1 Ru1 C18 -92.3(5)
C12 N1 Ru1 C13 116.5(5)
C8 N1 Ru1 C13 -62.4(5)
C12 N1 Ru1 C14 127.7(6)
C8 N1 Ru1 C14 -51.2(7)
C12 N1 Ru1 C16 25.1(5)
C8 N1 Ru1 C16 -153.8(4)
C12 N1 Ru1 C17 50.0(5)
C8 N1 Ru1 C17 -128.9(5)
C12 N1 Ru1 C15 31.6(11)
C8 N1 Ru1 C15 -147.2(9)
C12 N1 Ru1 Cl1 -63.7(4)
C8 N1 Ru1 Cl1 117.4(4)
C12 N1 Ru1 Se1 -157.3(4)
C8 N1 Ru1 Se1 23.8(4)
C13 C18 Ru1 N1 129.2(5)
C17 C18 Ru1 N1 -98.6(5)
C17 C18 Ru1 C13 132.2(7)
C13 C18 Ru1 C14 -29.3(5)
C17 C18 Ru1 C14 102.9(6)
C13 C18 Ru1 C16 -103.5(6)
C17 C18 Ru1 C16 28.7(5)
C13 C18 Ru1 C17 -132.2(7)
C13 C18 Ru1 C15 -65.6(6)
C17 C18 Ru1 C15 66.6(6)
C13 C18 Ru1 Cl1 -149.1(4)
C17 C18 Ru1 Cl1 -16.9(7)
C13 C18 Ru1 Se1 48.2(5)
C17 C18 Ru1 Se1 -179.7(4)
C18 C13 Ru1 N1 -57.3(5)
C14 C13 Ru1 N1 170.6(5)
C14 C13 Ru1 C18 -132.1(7)
C18 C13 Ru1 C14 132.1(7)
C18 C13 Ru1 C16 65.1(5)
C14 C13 Ru1 C16 -67.0(6)
C18 C13 Ru1 C17 29.1(5)
C14 C13 Ru1 C17 -103.0(6)
C18 C13 Ru1 C15 103.4(6)
C14 C13 Ru1 C15 -28.7(5)
C18 C13 Ru1 Cl1 123.5(7)
C14 C13 Ru1 Cl1 -8.6(10)
C18 C13 Ru1 Se1 -138.0(5)
C14 C13 Ru1 Se1 89.9(5)
C15 C14 Ru1 N1 -149.4(6)
C13 C14 Ru1 N1 -17.1(8)
C15 C14 Ru1 C18 -103.6(6)
C13 C14 Ru1 C18 28.7(5)
C15 C14 Ru1 C13 -132.3(8)
C15 C14 Ru1 C16 -30.7(5)
C13 C14 Ru1 C16 101.6(5)
C15 C14 Ru1 C17 -67.0(5)
C13 C14 Ru1 C17 65.3(5)
C13 C14 Ru1 C15 132.3(8)
C15 C14 Ru1 Cl1 44.5(6)
C13 C14 Ru1 Cl1 176.8(4)
C15 C14 Ru1 Se1 137.7(5)
C13 C14 Ru1 Se1 -90.0(5)
C17 C16 Ru1 N1 44.9(6)
C15 C16 Ru1 N1 176.8(4)
C17 C16 Ru1 C18 -29.0(5)
C15 C16 Ru1 C18 102.8(6)
C17 C16 Ru1 C13 -65.1(5)
C15 C16 Ru1 C13 66.8(5)
C17 C16 Ru1 C14 -102.3(6)
C15 C16 Ru1 C14 29.6(5)
C15 C16 Ru1 C17 131.9(7)
C17 C16 Ru1 C15 -131.9(7)
C17 C16 Ru1 Cl1 130.1(5)
C15 C16 Ru1 Cl1 -98.1(5)
C17 C16 Ru1 Se1 -129.6(6)
C15 C16 Ru1 Se1 2.2(9)
C16 C17 Ru1 N1 -144.0(5)
C18 C17 Ru1 N1 83.7(5)
C16 C17 Ru1 C18 132.3(7)
C16 C17 Ru1 C13 103.5(6)
C18 C17 Ru1 C13 -28.7(5)
C16 C17 Ru1 C14 66.6(6)
C18 C17 Ru1 C14 -65.7(5)
C18 C17 Ru1 C16 -132.3(7)
C16 C17 Ru1 C15 30.0(5)
C18 C17 Ru1 C15 -102.3(6)
C16 C17 Ru1 Cl1 -56.9(5)
C18 C17 Ru1 Cl1 170.9(4)
C16 C17 Ru1 Se1 132.9(5)
C18 C17 Ru1 Se1 0.6(8)
C14 C15 Ru1 N1 121.7(10)
C16 C15 Ru1 N1 -8.8(13)
C14 C15 Ru1 C18 65.2(5)
C16 C15 Ru1 C18 -65.3(5)
C14 C15 Ru1 C13 29.1(5)
C16 C15 Ru1 C13 -101.3(5)
C16 C15 Ru1 C14 -130.5(7)
C14 C15 Ru1 C16 130.5(7)
C14 C15 Ru1 C17 101.8(6)
C16 C15 Ru1 C17 -28.6(5)
C14 C15 Ru1 Cl1 -144.8(5)
C16 C15 Ru1 Cl1 84.8(5)
C14 C15 Ru1 Se1 -48.5(5)
C16 C15 Ru1 Se1 -178.9(4)
C6 C1 Se1 C7 -9.6(5)
C2 C1 Se1 C7 178.2(5)
C6 C1 Se1 Ru1 -104.2(5)
C2 C1 Se1 Ru1 83.6(5)
C8 C7 Se1 C1 -71.7(5)
C8 C7 Se1 Ru1 42.8(4)
N1 Ru1 Se1 C1 70.8(2)
C18 Ru1 Se1 C1 157.8(3)
C13 Ru1 Se1 C1 -176.0(3)
C14 Ru1 Se1 C1 -138.8(4)
C16 Ru1 Se1 C1 -113.8(5)
C17 Ru1 Se1 C1 157.4(5)
C15 Ru1 Se1 C1 -112.3(3)
Cl1 Ru1 Se1 C1 -13.7(2)
N1 Ru1 Se1 C7 -30.9(2)
C18 Ru1 Se1 C7 56.1(3)
C13 Ru1 Se1 C7 82.3(3)
C14 Ru1 Se1 C7 119.5(4)
C16 Ru1 Se1 C7 144.6(5)
C17 Ru1 Se1 C7 55.7(5)
C15 Ru1 Se1 C7 146.1(3)
Cl1 Ru1 Se1 C7 -115.38(19)
